data_4342432
loop_
_publ_author_name
'Nordheider, Andreas'
'Hupf, Emanuel'
'Chalmers, Brian A.'
'Knight, Fergus R.'
'B\"uhl, Michael'
'Mebs, Stefan'
'Ch\;eci\'nska, Lilianna'
'Lork, Enno'
'Camacho, Paula Sanz'
'Ashbrook, Sharon E.'
'Athukorala Arachchige, Kasun S.'
'Cordes, David B.'
'Slawin, Alexandra M. Z.'
'Beckmann, Jens'
'Woollins, J. Derek'

_publ_section_title
;
 Peri-Substituted Phosphorus-Tellurium Systems-An Experimental and
 Theoretical Investigation of the P&#x00B7;&#x00B7;&#x00B7;Te
 through-Space Interaction.
;
_journal_issue 5
_journal_name_full 'Inorganic chemistry'
_journal_page_first 2435
_journal_paper_doi 10.1021/ic503056z
_journal_volume 54
_journal_year 2015
_chemical_formula_moiety 'C29 H31 Cl2 P Te'
_chemical_formula_sum 'C29 H31 Cl2 P Te'
_chemical_formula_weight 609.04
_space_group_IT_number 13
_symmetry_cell_setting monoclinic
_symmetry_Int_Tables_number 13
_symmetry_space_group_name_Hall '-P 2yc'
_symmetry_space_group_name_H-M 'P 1 2/c 1'
_atom_sites_solution_hydrogens geom
_atom_sites_solution_primary direct
_atom_sites_solution_secondary difmap
_cell_angle_alpha 90.0000
_cell_angle_beta 100.467(2)
_cell_angle_gamma 90.0000
_cell_formula_units_Z 4
_cell_length_a 12.1171(13)
_cell_length_b 13.8840(15)
_cell_length_c 15.8702(18)
_cell_measurement_reflns_used 7970
_cell_measurement_temperature 93
_cell_measurement_theta_max 25.35
_cell_measurement_theta_min 1.96
_cell_volume 2625.5(5)
_computing_cell_refinement 'CrystalClear-SM Expert 2.1 b29'
_computing_data_collection 'CrystalClear-SM Expert 2.1 b29 (Rigaku, 2013)'
_computing_data_reduction 'CrystalClear-SM Expert 2.1 b29'
_computing_molecular_graphics 'CrystalStructure 4.1'
_computing_publication_material 'CrystalStructure 4.1 (Rigaku, 2013)'
_computing_structure_refinement 'SHELXL-2013 (Sheldrick, 2013)'
_computing_structure_solution 'DIRDIF99-PATTY (Gould, et al., 1999)'
_diffrn_ambient_temperature 93
_diffrn_detector_area_resol_mean 5.811
_diffrn_measured_fraction_theta_full 0.977
_diffrn_measured_fraction_theta_max 0.977
_diffrn_measurement_device_type 'Rigaku XtaLAB P200'
_diffrn_measurement_method \w
_diffrn_radiation_type 'Mo K\a'
_diffrn_radiation_wavelength 0.71075
_diffrn_reflns_av_R_equivalents 0.0405
_diffrn_reflns_limit_h_max 14
_diffrn_reflns_limit_h_min -14
_diffrn_reflns_limit_k_max 16
_diffrn_reflns_limit_k_min -16
_diffrn_reflns_limit_l_max 18
_diffrn_reflns_limit_l_min -19
_diffrn_reflns_number 18144
_diffrn_reflns_theta_full 25.39
_diffrn_reflns_theta_max 25.39
_diffrn_reflns_theta_min 1.96
_diffrn_standards_number 0
_exptl_absorpt_coefficient_mu 1.413
_exptl_absorpt_correction_T_max 0.958
_exptl_absorpt_correction_T_min 0.748
_exptl_absorpt_correction_type multi-scan
_exptl_absorpt_process_details 'REQAB (Rigaku, 1998)'
_exptl_crystal_colour yellow
_exptl_crystal_density_diffrn 1.541
_exptl_crystal_density_method 'not measured'
_exptl_crystal_description prism
_exptl_crystal_F_000 1224.00
_exptl_crystal_size_max 0.100
_exptl_crystal_size_mid 0.050
_exptl_crystal_size_min 0.030
_refine_diff_density_max 4.90
_refine_diff_density_min -0.98
_refine_ls_extinction_method none
_refine_ls_goodness_of_fit_ref 1.206
_refine_ls_hydrogen_treatment constr
_refine_ls_number_parameters 303
_refine_ls_number_reflns 4732
_refine_ls_number_restraints 0
_refine_ls_R_factor_gt 0.0687
_refine_ls_shift/su_max 0.000
_refine_ls_structure_factor_coef Fsqd
_refine_ls_weighting_details 'w = 1/[\s^2^(Fo^2^)+(0.0602P)^2^+53.0561P] where P=(Fo^2^+2Fc^2^)/3'
_refine_ls_weighting_scheme calc
_refine_ls_wR_factor_ref 0.1971
_reflns_number_gt 4345
_reflns_number_total 4732
_reflns_threshold_expression F^2^>2.0\s(F^2^)
_cod_data_source_file ic503056z_si_001.cif
_cod_data_source_block 3
_cod_depositor_comments 'Adding full bibliography for 4342430--4342441.cif.'
_cod_database_code 4342432

loop_
_symmetry_equiv_pos_site_id
_symmetry_equiv_pos_as_xyz
1 +X,+Y,+Z
2 -X,+Y,1/2-Z
3 -X,-Y,-Z
4 +X,-Y,1/2+Z

loop_
_atom_site_label
_atom_site_type_symbol
_atom_site_fract_x
_atom_site_fract_y
_atom_site_fract_z
_atom_site_U_iso_or_equiv
_atom_site_adp_type
_atom_site_occupancy
_atom_site_site_symmetry_multiplicity
_atom_site_site_symmetry_order
_atom_site_calc_flag
_atom_site_refinement_flags
Te1 Te 0.16263(5) 0.11973(4) 0.20874(3) 0.0178(2) Uani 1 4 0 d .
Cl1 Cl 0.5793(2) 0.5736(2) 0.19041(19) 0.0434(7) Uani 1 4 0 d .
Cl2 Cl 0.1099(2) 0.53025(18) 0.22382(18) 0.0348(6) Uani 1 4 0 d .
P9 P 0.2156(2) -0.03929(16) 0.34803(14) 0.0174(5) Uani 1 4 0 d .
C1 C 0.2124(7) 0.1966(6) 0.3272(5) 0.0154(17) Uani 1 4 0 d .
C2 C 0.2209(7) 0.2959(6) 0.3216(5) 0.0159(17) Uani 1 4 0 d .
C3 C 0.2448(7) 0.3578(6) 0.3938(5) 0.0167(17) Uani 1 4 0 d .
C4 C 0.2579(7) 0.3183(6) 0.4741(5) 0.0165(17) Uani 1 4 0 d .
C5 C 0.2495(7) 0.2170(6) 0.4811(5) 0.0157(17) Uani 1 4 0 d .
C6 C 0.2624(7) 0.1880(6) 0.5679(6) 0.0188(18) Uani 1 4 0 d .
C7 C 0.2578(8) 0.0921(6) 0.5866(6) 0.0189(18) Uani 1 4 0 d .
C8 C 0.2425(7) 0.0249(6) 0.5192(6) 0.0192(18) Uani 1 4 0 d .
C9 C 0.2294(7) 0.0516(6) 0.4334(6) 0.0181(18) Uani 1 4 0 d .
C10 C 0.2301(7) 0.1520(6) 0.4110(6) 0.0172(17) Uani 1 4 0 d .
C11 C 0.2821(8) 0.3612(6) 0.5627(5) 0.0188(18) Uani 1 4 0 d .
C12 C 0.2787(9) 0.2760(7) 0.6247(6) 0.024(2) Uani 1 4 0 d .
C13 C 0.1584(8) 0.2456(6) 0.1269(5) 0.0175(17) Uani 1 4 0 d .
C14 C 0.0561(8) 0.2792(6) 0.0887(6) 0.0209(19) Uani 1 4 0 d .
C15 C 0.0453(8) 0.3539(7) 0.0265(6) 0.024(2) Uani 1 4 0 d .
C16 C 0.1399(8) 0.3929(6) 0.0028(6) 0.0200(18) Uani 1 4 0 d .
C17 C 0.2484(7) 0.3588(6) 0.0408(5) 0.0168(17) Uani 1 4 0 d .
C18 C 0.3478(8) 0.3968(6) 0.0177(6) 0.0212(19) Uani 1 4 0 d .
C19 C 0.4506(8) 0.3645(7) 0.0539(6) 0.0228(19) Uani 1 4 0 d .
C20 C 0.4617(8) 0.2919(7) 0.1167(6) 0.025(2) Uani 1 4 0 d .
C21 C 0.3704(8) 0.2530(7) 0.1419(6) 0.0227(19) Uani 1 4 0 d .
C22 C 0.2587(7) 0.2840(6) 0.1049(5) 0.0167(17) Uani 1 4 0 d .
C23 C 0.3640(8) -0.0814(7) 0.3561(6) 0.0231(19) Uani 1 4 0 d .
C24 C 0.4386(8) 0.0069(7) 0.3453(7) 0.031(2) Uani 1 4 0 d .
C25 C 0.4123(9) -0.1377(8) 0.4355(7) 0.031(2) Uani 1 4 0 d .
C26 C 0.1432(8) -0.1418(6) 0.3890(5) 0.0187(18) Uani 1 4 0 d .
C27 C 0.0237(8) -0.1122(7) 0.3963(6) 0.0239(19) Uani 1 4 0 d .
C28 C 0.1424(8) -0.2275(6) 0.3275(6) 0.0236(19) Uani 1 4 0 d .
C31 C 0.5 0.5029(14) 0.25 0.085(9) Uani 1 4 0 d .
C32 C 0.0 0.4600(10) 0.25 0.034(3) Uani 1 4 0 d .
H2 H 0.21019 0.32418 0.2662 0.0191 Uiso 1 4 0 calc R
H3 H 0.25161 0.42528 0.38654 0.0200 Uiso 1 4 0 calc R
H7 H 0.2648 0.07114 0.64433 0.0227 Uiso 1 4 0 calc R
H8 H 0.24101 -0.04166 0.53275 0.0231 Uiso 1 4 0 calc R
H11A H 0.22485 0.40998 0.5696 0.0225 Uiso 1 4 0 calc R
H11B H 0.35695 0.39223 0.57354 0.0225 Uiso 1 4 0 calc R
H12A H 0.34971 0.27157 0.66668 0.0285 Uiso 1 4 0 calc R
H12B H 0.21566 0.28331 0.65613 0.0285 Uiso 1 4 0 calc R
H14 H -0.00959 0.25208 0.10383 0.0250 Uiso 1 4 0 calc R
H15 H -0.02696 0.37702 0.00123 0.0292 Uiso 1 4 0 calc R
H16 H 0.13263 0.44256 -0.039 0.0240 Uiso 1 4 0 calc R
H18 H 0.34165 0.44624 -0.02427 0.0255 Uiso 1 4 0 calc R
H19 H 0.51554 0.39082 0.03701 0.0274 Uiso 1 4 0 calc R
H20 H 0.5344 0.26965 0.14174 0.0302 Uiso 1 4 0 calc R
H21 H 0.38024 0.20448 0.18483 0.0273 Uiso 1 4 0 calc R
H23 H 0.36567 -0.12476 0.30603 0.0277 Uiso 1 4 0 calc R
H24A H 0.51326 -0.01515 0.33845 0.0366 Uiso 1 4 0 calc R
H24B H 0.44532 0.0481 0.39614 0.0366 Uiso 1 4 0 calc R
H24C H 0.40429 0.04362 0.29451 0.0366 Uiso 1 4 0 calc R
H25A H 0.40672 -0.09942 0.48647 0.0371 Uiso 1 4 0 calc R
H25B H 0.49129 -0.15247 0.43509 0.0371 Uiso 1 4 0 calc R
H25C H 0.37031 -0.19789 0.4367 0.0371 Uiso 1 4 0 calc R
H26 H 0.18507 -0.16039 0.44694 0.0225 Uiso 1 4 0 calc R
H27A H -0.01341 -0.16567 0.42027 0.0287 Uiso 1 4 0 calc R
H27B H -0.01838 -0.09586 0.33943 0.0287 Uiso 1 4 0 calc R
H27C H 0.02647 -0.05601 0.43408 0.0287 Uiso 1 4 0 calc R
H28A H 0.10792 -0.20777 0.26937 0.0283 Uiso 1 4 0 calc R
H28B H 0.09923 -0.28061 0.34604 0.0283 Uiso 1 4 0 calc R
H28C H 0.21964 -0.24875 0.32785 0.0283 Uiso 1 4 0 calc R
H31A H 0.55132 0.46096 0.28963 0.1018 Uiso 0.5 4 0 calc R
H31B H 0.44867 0.46096 0.21037 0.1018 Uiso 0.5 4 0 calc R
H32A H -0.03012 0.418 0.20077 0.0406 Uiso 0.5 4 0 calc R
H32B H 0.03012 0.418 0.29923 0.0406 Uiso 0.5 4 0 calc R

loop_
_atom_site_aniso_label
_atom_site_aniso_U_11
_atom_site_aniso_U_22
_atom_site_aniso_U_33
_atom_site_aniso_U_12
_atom_site_aniso_U_13
_atom_site_aniso_U_23
Te1 0.0232(3) 0.0157(3) 0.0150(3) -0.0020(2) 0.0054(2) -0.0005(2)
Cl1 0.0382(14) 0.0566(18) 0.0365(14) 0.0005(13) 0.0101(12) -0.0143(13)
Cl2 0.0381(14) 0.0269(12) 0.0428(15) -0.0070(11) 0.0165(12) 0.0011(11)
P9 0.0262(12) 0.0131(10) 0.0142(10) 0.0004(9) 0.0070(9) 0.0009(8)
C1 0.020(4) 0.018(4) 0.010(4) 0.002(3) 0.007(3) -0.001(3)
C2 0.020(4) 0.016(4) 0.012(4) 0.003(3) 0.005(3) 0.003(3)
C3 0.021(4) 0.012(4) 0.018(4) 0.001(3) 0.005(3) 0.002(3)
C4 0.016(4) 0.018(4) 0.016(4) -0.002(3) 0.005(3) -0.002(3)
C5 0.015(4) 0.016(4) 0.016(4) -0.001(3) 0.004(3) -0.004(3)
C6 0.019(4) 0.020(4) 0.019(4) -0.003(3) 0.007(3) -0.003(4)
C7 0.025(4) 0.020(4) 0.012(4) -0.000(4) 0.005(3) 0.006(3)
C8 0.026(5) 0.016(4) 0.017(4) -0.000(4) 0.006(4) 0.004(3)
C9 0.023(4) 0.013(4) 0.020(4) 0.001(3) 0.009(4) 0.000(3)
C10 0.016(4) 0.017(4) 0.019(4) 0.001(3) 0.007(3) 0.004(3)
C11 0.024(4) 0.015(4) 0.017(4) -0.004(3) 0.003(3) -0.004(3)
C12 0.039(5) 0.020(5) 0.013(4) -0.001(4) 0.007(4) -0.003(4)
C13 0.027(5) 0.015(4) 0.011(4) -0.002(3) 0.004(3) 0.001(3)
C14 0.028(5) 0.015(4) 0.021(4) -0.004(4) 0.010(4) -0.001(4)
C15 0.022(5) 0.026(5) 0.025(5) 0.005(4) 0.003(4) 0.002(4)
C16 0.028(5) 0.015(4) 0.017(4) 0.001(4) 0.004(4) -0.002(3)
C17 0.025(4) 0.012(4) 0.015(4) -0.001(3) 0.006(3) -0.001(3)
C18 0.029(5) 0.016(4) 0.021(4) -0.001(4) 0.010(4) 0.000(4)
C19 0.023(5) 0.023(5) 0.023(5) -0.004(4) 0.007(4) -0.005(4)
C20 0.020(4) 0.023(5) 0.033(5) -0.001(4) 0.005(4) -0.007(4)
C21 0.029(5) 0.020(5) 0.019(4) 0.002(4) 0.006(4) 0.000(4)
C22 0.027(5) 0.017(4) 0.006(4) 0.000(4) 0.003(3) -0.001(3)
C23 0.026(5) 0.019(4) 0.027(5) 0.002(4) 0.011(4) 0.000(4)
C24 0.024(5) 0.027(5) 0.044(6) 0.000(4) 0.013(4) 0.006(5)
C25 0.027(5) 0.032(5) 0.035(6) 0.003(4) 0.009(4) 0.005(5)
C26 0.026(5) 0.016(4) 0.014(4) -0.001(3) 0.004(3) 0.004(3)
C27 0.028(5) 0.021(5) 0.023(5) 0.001(4) 0.009(4) -0.003(4)
C28 0.031(5) 0.015(4) 0.025(5) -0.002(4) 0.004(4) -0.006(4)
C31 0.19(3) 0.031(10) 0.047(12) 0.0000 0.057(16) 0.0000
C32 0.021(7) 0.020(7) 0.062(11) 0.0000 0.013(7) 0.0000

loop_
_atom_type_symbol
_atom_type_description
_atom_type_scat_dispersion_real
_atom_type_scat_dispersion_imag
_atom_type_scat_source
C C 0.0033 0.0016
;
International Tables for Crystallography
(1992, Vol. C, Tables 4.2.6.8 and 6.1.1.4)
;
H H 0.0000 0.0000
;
International Tables for Crystallography
(1992, Vol. C, Table 6.1.1.4)
;
P P 0.1023 0.0942
;
International Tables for Crystallography
(1992, Vol. C, Tables 4.2.6.8 and 6.1.1.4)
;
Te Te -0.5308 1.6751
;
International Tables for Crystallography
(1992, Vol. C, Tables 4.2.6.8 and 6.1.1.4)
;
Cl Cl 0.1484 0.1585
;
International Tables for Crystallography
(1992, Vol. C, Tables 4.2.6.8 and 6.1.1.4)
;

loop_
_geom_angle_atom_site_label_1
_geom_angle_atom_site_label_2
_geom_angle_atom_site_label_3
_geom_angle
_geom_angle_publ_flag
_geom_angle_site_symmetry_1
_geom_angle_site_symmetry_3
C1 Te1 C13 95.5(3) yes . .
C9 P9 C23 101.9(4) yes . .
C9 P9 C26 104.8(4) yes . .
C23 P9 C26 104.2(4) yes . .
Te1 C1 C2 116.7(6) yes . .
Te1 C1 C10 124.2(6) yes . .
C2 C1 C10 119.0(7) yes . .
C1 C2 C3 123.8(8) yes . .
C2 C3 C4 118.8(8) yes . .
C3 C4 C5 118.2(8) yes . .
C3 C4 C11 132.9(8) yes . .
C5 C4 C11 108.9(7) yes . .
C4 C5 C6 111.2(7) yes . .
C4 C5 C10 125.1(8) yes . .
C6 C5 C10 123.8(8) yes . .
C5 C6 C7 119.1(8) yes . .
C5 C6 C12 109.3(7) yes . .
C7 C6 C12 131.6(8) yes . .
C6 C7 C8 119.0(8) yes . .
C7 C8 C9 123.0(8) yes . .
P9 C9 C8 121.2(6) yes . .
P9 C9 C10 119.1(7) yes . .
C8 C9 C10 119.7(8) yes . .
C1 C10 C5 115.1(8) yes . .
C1 C10 C9 129.5(8) yes . .
C5 C10 C9 115.4(8) yes . .
C4 C11 C12 105.6(7) yes . .
C6 C12 C11 104.8(7) yes . .
Te1 C13 C14 117.6(7) yes . .
Te1 C13 C22 121.2(6) yes . .
C14 C13 C22 120.7(8) yes . .
C13 C14 C15 121.4(9) yes . .
C14 C15 C16 119.9(8) yes . .
C15 C16 C17 120.2(8) yes . .
C16 C17 C18 121.8(8) yes . .
C16 C17 C22 119.5(8) yes . .
C18 C17 C22 118.7(8) yes . .
C17 C18 C19 121.7(8) yes . .
C18 C19 C20 120.1(9) yes . .
C19 C20 C21 121.1(8) yes . .
C20 C21 C22 121.2(8) yes . .
C13 C22 C17 118.2(7) yes . .
C13 C22 C21 124.6(8) yes . .
C17 C22 C21 117.2(8) yes . .
P9 C23 C24 108.5(6) yes . .
P9 C23 C25 116.2(7) yes . .
C24 C23 C25 110.9(8) yes . .
P9 C26 C27 109.6(6) yes . .
P9 C26 C28 108.7(6) yes . .
C27 C26 C28 111.1(7) yes . .
Cl1 C31 Cl1 112.4(11) yes . 2_655
Cl2 C32 Cl2 112.7(8) yes . 2_555
C1 C2 H2 118.085 no . .
C3 C2 H2 118.083 no . .
C2 C3 H3 120.619 no . .
C4 C3 H3 120.605 no . .
C6 C7 H7 120.486 no . .
C8 C7 H7 120.490 no . .
C7 C8 H8 118.516 no . .
C9 C8 H8 118.526 no . .
C4 C11 H11A 110.625 no . .
C4 C11 H11B 110.626 no . .
C12 C11 H11A 110.624 no . .
C12 C11 H11B 110.620 no . .
H11A C11 H11B 108.760 no . .
C6 C12 H12A 110.800 no . .
C6 C12 H12B 110.793 no . .
C11 C12 H12A 110.803 no . .
C11 C12 H12B 110.793 no . .
H12A C12 H12B 108.864 no . .
C13 C14 H14 119.282 no . .
C15 C14 H14 119.284 no . .
C14 C15 H15 120.038 no . .
C16 C15 H15 120.043 no . .
C15 C16 H16 119.895 no . .
C17 C16 H16 119.887 no . .
C17 C18 H18 119.151 no . .
C19 C18 H18 119.148 no . .
C18 C19 H19 119.934 no . .
C20 C19 H19 119.933 no . .
C19 C20 H20 119.446 no . .
C21 C20 H20 119.456 no . .
C20 C21 H21 119.408 no . .
C22 C21 H21 119.414 no . .
P9 C23 H23 106.947 no . .
C24 C23 H23 106.946 no . .
C25 C23 H23 106.937 no . .
C23 C24 H24A 109.476 no . .
C23 C24 H24B 109.472 no . .
C23 C24 H24C 109.476 no . .
H24A C24 H24B 109.470 no . .
H24A C24 H24C 109.463 no . .
H24B C24 H24C 109.469 no . .
C23 C25 H25A 109.470 no . .
C23 C25 H25B 109.475 no . .
C23 C25 H25C 109.469 no . .
H25A C25 H25B 109.473 no . .
H25A C25 H25C 109.470 no . .
H25B C25 H25C 109.469 no . .
P9 C26 H26 109.142 no . .
C27 C26 H26 109.144 no . .
C28 C26 H26 109.145 no . .
C26 C27 H27A 109.475 no . .
C26 C27 H27B 109.477 no . .
C26 C27 H27C 109.470 no . .
H27A C27 H27B 109.472 no . .
H27A C27 H27C 109.465 no . .
H27B C27 H27C 109.469 no . .
C26 C28 H28A 109.474 no . .
C26 C28 H28B 109.468 no . .
C26 C28 H28C 109.461 no . .
H28A C28 H28B 109.472 no . .
H28A C28 H28C 109.481 no . .
H28B C28 H28C 109.471 no . .
Cl1 C31 H31A 109.110 no . .
Cl1 C31 H31A 109.112 no . 2_655
Cl1 C31 H31B 109.116 no . .
Cl1 C31 H31B 109.104 no . 2_655
Cl1 C31 H31A 109.112 no 2_655 .
Cl1 C31 H31A 109.110 no 2_655 2_655
Cl1 C31 H31B 109.104 no 2_655 .
Cl1 C31 H31B 109.116 no 2_655 2_655
H31A C31 H31A 107.907 no . 2_655
H31A C31 H31B 107.910 no . .
H31A C31 H31B 0.006 no . 2_655
H31A C31 H31B 0.006 no 2_655 .
H31A C31 H31B 107.910 no 2_655 2_655
H31B C31 H31B 107.912 no . 2_655
Cl2 C32 H32A 109.048 no . .
Cl2 C32 H32A 109.050 no . 2_555
Cl2 C32 H32B 109.050 no . .
Cl2 C32 H32B 109.048 no . 2_555
Cl2 C32 H32A 109.050 no 2_555 .
Cl2 C32 H32A 109.048 no 2_555 2_555
Cl2 C32 H32B 109.048 no 2_555 .
Cl2 C32 H32B 109.050 no 2_555 2_555
H32A C32 H32A 107.823 no . 2_555
H32A C32 H32B 107.823 no . .
H32A C32 H32B 0.000 no . 2_555
H32A C32 H32B 0.000 no 2_555 .
H32A C32 H32B 107.823 no 2_555 2_555
H32B C32 H32B 107.823 no . 2_555

loop_
_geom_bond_atom_site_label_1
_geom_bond_atom_site_label_2
_geom_bond_distance
_geom_bond_publ_flag
_geom_bond_site_symmetry_2
Te1 C1 2.151(8) yes .
Te1 C13 2.172(8) yes .
Cl1 C31 1.764(11) yes .
Cl2 C32 1.760(8) yes .
P9 C9 1.837(9) yes .
P9 C23 1.873(10) yes .
P9 C26 1.851(9) yes .
C1 C2 1.387(12) yes .
C1 C10 1.447(12) yes .
C2 C3 1.418(12) yes .
C3 C4 1.370(12) yes .
C4 C5 1.416(12) yes .
C4 C11 1.506(12) yes .
C5 C6 1.416(12) yes .
C5 C10 1.419(12) yes .
C6 C7 1.368(13) yes .
C6 C12 1.509(13) yes .
C7 C8 1.407(12) yes .
C8 C9 1.391(12) yes .
C9 C10 1.439(12) yes .
C11 C12 1.545(13) yes .
C13 C14 1.359(12) yes .
C13 C22 1.427(13) yes .
C14 C15 1.422(13) yes .
C15 C16 1.380(14) yes .
C16 C17 1.424(12) yes .
C17 C18 1.422(13) yes .
C17 C22 1.443(12) yes .
C18 C19 1.351(13) yes .
C19 C20 1.406(13) yes .
C20 C21 1.355(14) yes .
C21 C22 1.440(12) yes .
C23 C24 1.551(14) yes .
C23 C25 1.509(14) yes .
C26 C27 1.530(14) yes .
C26 C28 1.538(13) yes .
C2 H2 0.950 no .
C3 H3 0.950 no .
C7 H7 0.950 no .
C8 H8 0.950 no .
C11 H11A 0.990 no .
C11 H11B 0.990 no .
C12 H12A 0.990 no .
C12 H12B 0.990 no .
C14 H14 0.950 no .
C15 H15 0.950 no .
C16 H16 0.950 no .
C18 H18 0.950 no .
C19 H19 0.950 no .
C20 H20 0.950 no .
C21 H21 0.950 no .
C23 H23 1.000 no .
C24 H24A 0.980 no .
C24 H24B 0.980 no .
C24 H24C 0.980 no .
C25 H25A 0.980 no .
C25 H25B 0.980 no .
C25 H25C 0.980 no .
C26 H26 1.000 no .
C27 H27A 0.980 no .
C27 H27B 0.980 no .
C27 H27C 0.980 no .
C28 H28A 0.980 no .
C28 H28B 0.980 no .
C28 H28C 0.980 no .
C31 H31A 0.990 no .
C31 H31A 0.990 no 2_655
C31 H31B 0.990 no .
C31 H31B 0.990 no 2_655
C32 H32A 0.990 no .
C32 H32A 0.990 no 2_555
C32 H32B 0.990 no .
C32 H32B 0.990 no 2_555

loop_
_geom_contact_atom_site_label_1
_geom_contact_atom_site_label_2
_geom_contact_distance
_geom_contact_publ_flag
_geom_contact_site_symmetry_2
Te1 P9 3.108(2) no .
Te1 C21 3.443(10) no .
P9 C1 3.291(9) no .
C1 C4 2.851(12) no .
C2 C5 2.722(12) no .
C2 C13 3.124(11) no .
C2 C22 3.555(12) no .
C3 C10 2.879(12) no .
C5 C8 2.739(12) no .
C6 C9 2.828(12) no .
C7 C10 2.870(12) no .
C8 C23 3.525(14) no .
C8 C25 3.477(14) no .
C8 C26 3.189(12) no .
C8 C27 3.545(12) no .
C9 C24 3.171(15) no .
C9 C25 3.434(14) no .
C9 C27 3.345(13) no .
C10 C24 3.533(14) no .
C13 C16 2.819(12) no .
C14 C17 2.806(13) no .
C15 C22 2.829(12) no .
C17 C20 2.804(12) no .
C18 C21 2.784(13) no .
C19 C22 2.827(14) no .
C23 C28 3.329(13) no .
C25 C26 3.210(13) no .
Cl1 C18 3.594(10) no 3_665
C2 C32 3.542(12) no .
C7 C27 3.482(14) no 3_556
C11 C18 3.554(12) no 4_565
C18 Cl1 3.594(10) no 3_665
C18 C11 3.554(12) no 4_564
C20 C25 3.546(14) no 4_554
C20 C31 3.595(19) no .
C25 C20 3.546(14) no 4_555
C27 C7 3.482(14) no 3_556
C31 C20 3.595(19) no .
C31 C20 3.595(19) no 2_655
C32 C2 3.542(12) no .
C32 C2 3.542(12) no 2_555
Te1 H2 3.0050 no .
Te1 H14 3.0399 no .
Te1 H21 2.9740 no .
Te1 H24C 3.1774 no .
P9 H8 2.8917 no .
P9 H24B 3.0054 no .
P9 H24C 2.8250 no .
P9 H25A 3.0066 no .
P9 H25C 3.0636 no .
P9 H27B 2.9209 no .
P9 H27C 2.8821 no .
P9 H28A 2.8531 no .
P9 H28C 2.9271 no .
C1 H3 3.3214 no .
C1 H21 3.3054 no .
C1 H24B 3.5062 no .
C1 H24C 3.2599 no .
C2 H21 3.4018 no .
C3 H11A 2.9353 no .
C3 H11B 2.9676 no .
C4 H2 3.2455 no .
C4 H12A 3.1250 no .
C4 H12B 3.0627 no .
C5 H3 3.2604 no .
C5 H7 3.2667 no .
C5 H11A 3.0651 no .
C5 H11B 3.0124 no .
C5 H12A 3.0700 no .
C5 H12B 3.0244 no .
C6 H8 3.2397 no .
C6 H11A 3.1158 no .
C6 H11B 3.0531 no .
C7 H12A 2.9242 no .
C7 H12B 2.9549 no .
C8 H24B 3.4205 no .
C8 H25A 2.7541 no .
C8 H26 2.8507 no .
C8 H27C 2.9413 no .
C9 H7 3.3077 no .
C9 H24B 2.7858 no .
C9 H24C 3.3258 no .
C9 H25A 3.0106 no .
C9 H26 3.0061 no .
C9 H27C 2.8785 no .
C10 H2 3.2942 no .
C10 H8 3.2997 no .
C10 H24B 3.0264 no .
C10 H24C 3.3988 no .
C11 H3 2.8923 no .
C12 H7 2.8692 no .
C13 H2 2.4432 no .
C13 H15 3.2745 no .
C13 H21 2.7388 no .
C14 H2 3.1471 no .
C14 H16 3.2854 no .
C16 H14 3.2754 no .
C16 H18 2.6630 no .
C17 H15 3.2911 no .
C17 H19 3.2785 no .
C17 H21 3.3226 no .
C18 H16 2.6751 no .
C18 H20 3.2385 no .
C19 H21 3.2585 no .
C20 H18 3.2450 no .
C21 H2 3.1660 no .
C21 H19 3.2544 no .
C22 H2 2.7846 no .
C22 H14 3.2775 no .
C22 H16 3.3355 no .
C22 H18 3.3219 no .
C22 H20 3.2917 no .
C23 H8 3.4498 no .
C23 H26 3.0192 no .
C23 H28C 2.8936 no .
C24 H25A 2.7680 no .
C24 H25B 2.6466 no .
C24 H25C 3.3630 no .
C25 H8 3.1033 no .
C25 H24A 2.7299 no .
C25 H24B 2.7016 no .
C25 H24C 3.3586 no .
C25 H26 2.8097 no .
C25 H28C 3.0492 no .
C26 H8 2.7497 no .
C26 H23 3.2163 no .
C26 H25A 3.3376 no .
C26 H25C 2.8274 no .
C27 H8 3.2411 no .
C27 H28A 2.7586 no .
C27 H28B 2.6848 no .
C27 H28C 3.3689 no .
C28 H23 3.1309 no .
C28 H25C 3.0098 no .
C28 H27A 2.7353 no .
C28 H27B 2.7033 no .
C28 H27C 3.3719 no .
H2 H3 2.3498 no .
H2 H14 3.4987 no .
H2 H21 3.1052 no .
H3 H11A 2.9888 no .
H3 H11B 3.0448 no .
H7 H8 2.3422 no .
H7 H12A 2.9657 no .
H7 H12B 3.0179 no .
H8 H25A 2.3979 no .
H8 H25C 3.2173 no .
H8 H26 2.1670 no .
H8 H27C 2.7876 no .
H11A H12A 2.7402 no .
H11A H12B 2.2465 no .
H11B H12A 2.2464 no .
H11B H12B 2.7841 no .
H14 H15 2.3622 no .
H15 H16 2.3289 no .
H16 H18 2.5014 no .
H18 H19 2.2876 no .
H19 H20 2.3467 no .
H20 H21 2.2891 no .
H21 H24C 2.8140 no .
H23 H24A 2.3334 no .
H23 H24B 2.8697 no .
H23 H24C 2.3977 no .
H23 H25A 2.8380 no .
H23 H25B 2.3510 no .
H23 H25C 2.3005 no .
H23 H26 3.4369 no .
H23 H28A 3.2804 no .
H23 H28C 2.5371 no .
H24A H25A 3.1074 no .
H24A H25B 2.4913 no .
H24A H25C 3.5847 no .
H24B H25A 2.5908 no .
H24B H25B 2.8848 no .
H24C H25B 3.5562 no .
H25A H26 2.7769 no .
H25C H26 2.3384 no .
H25C H28B 3.5301 no .
H25C H28C 2.3812 no .
H26 H27A 2.3662 no .
H26 H27B 2.8745 no .
H26 H27C 2.3859 no .
H26 H28A 2.8794 no .
H26 H28B 2.4139 no .
H26 H28C 2.3538 no .
H27A H28A 3.0850 no .
H27A H28B 2.5262 no .
H27B H28A 2.5711 no .
H27B H28B 2.9270 no .
H27C H28B 3.5918 no .
Te1 H7 3.1718 no 4_554
Te1 H8 3.2926 no 4_554
Te1 H27B 3.4805 no 2_555
Cl1 H3 3.2919 no 2_655
Cl1 H11B 3.0184 no 4_564
Cl1 H12A 3.1298 no 3_666
Cl1 H12A 3.4820 no 4_564
Cl1 H18 2.9769 no 3_665
Cl1 H19 3.5044 no .
Cl1 H28C 3.5153 no 2_665
Cl2 H2 3.1333 no .
Cl2 H3 3.1827 no .
Cl2 H11A 3.1396 no 4_564
Cl2 H12B 3.1617 no 4_564
Cl2 H28B 3.2812 no 1_565
P9 H7 3.4209 no 4_554
P9 H27B 3.5489 no 2_555
C1 H14 2.9673 no 2_555
C1 H20 3.1841 no 2_655
C2 H14 3.0707 no 2_555
C2 H20 2.9384 no 2_655
C2 H32A 2.8367 no 2_555
C2 H32B 2.8367 no .
C3 H14 3.2119 no 2_555
C3 H15 3.3785 no 2_555
C3 H16 3.3465 no 4_565
C3 H18 3.1497 no 4_565
C3 H19 2.9482 no 2_655
C3 H20 3.0854 no 2_655
C3 H32A 2.8809 no 2_555
C3 H32B 2.8809 no .
C4 H14 3.1737 no 2_555
C4 H15 3.0072 no 2_555
C4 H18 3.4219 no 4_565
C4 H19 2.9598 no 2_655
C4 H20 3.4429 no 2_655
C5 H14 3.0134 no 2_555
C5 H15 3.5442 no 2_555
C5 H25B 3.3045 no 3_656
C5 H27A 3.5733 no 3_556
C6 H25B 3.0340 no 3_656
C6 H27A 3.0724 no 3_556
C7 H23 3.5194 no 4_555
C7 H24A 3.0088 no 3_656
C7 H25B 3.2322 no 3_656
C7 H27A 3.1155 no 3_556
C7 H27B 3.3214 no 3_556
C7 H27C 3.4367 no 3_556
C8 H24A 3.3847 no 3_656
C8 H27C 3.4980 no 3_556
C10 H14 2.9829 no 2_555
C10 H20 3.5184 no 2_655
C11 H15 3.0819 no 2_555
C11 H16 3.4993 no 4_565
C11 H18 3.1514 no 4_565
C11 H19 3.1766 no 2_655
C12 H23 3.5634 no 4_555
C12 H25B 3.5457 no 3_656
C12 H27A 3.5146 no 3_556
C12 H28A 3.4891 no 4_555
C12 H28C 3.4476 no 4_555
C13 H8 3.4343 no 4_554
C13 H26 3.1614 no 4_554
C14 H26 3.3907 no 4_554
C14 H27A 3.0848 no 4_554
C14 H32A 2.9408 no .
C14 H32B 2.9408 no 2_555
C15 H11A 3.4398 no 2_555
C15 H16 3.5817 no 3_565
C15 H26 3.5295 no 4_554
C15 H27A 3.1212 no 4_554
C15 H28B 3.2158 no 4_554
C15 H32A 3.1934 no .
C15 H32B 3.1934 no 2_555
C16 H3 3.5382 no 4_564
C16 H11A 3.0462 no 4_564
C16 H15 3.4716 no 3_565
C16 H26 3.4176 no 4_554
C16 H28B 2.9010 no 4_554
C17 H11A 3.2621 no 4_564
C17 H25C 3.2850 no 4_554
C17 H26 3.1597 no 4_554
C17 H28B 3.4602 no 4_554
C17 H31A 3.5730 no 2_655
C17 H31B 3.5730 no .
C18 H3 3.3033 no 4_564
C18 H11A 3.2460 no 4_564
C18 H11B 3.0560 no 4_564
C18 H19 3.5657 no 3_665
C18 H25C 3.0797 no 4_554
C18 H31A 3.2057 no 2_655
C18 H31B 3.2057 no .
C19 H11B 3.3757 no 2_655
C19 H11B 3.5950 no 4_564
C19 H25B 3.5780 no 4_554
C19 H25C 3.0165 no 4_554
C19 H31A 2.8247 no 2_655
C19 H31B 2.8247 no .
C20 H21 3.5879 no 2_655
C20 H24B 3.5844 no 2_655
C20 H25A 3.3692 no 4_554
C20 H25B 3.5430 no 4_554
C20 H25C 3.1521 no 4_554
C20 H31A 2.7989 no 2_655
C20 H31B 2.7989 no .
C21 H20 3.4252 no 2_655
C21 H25A 3.3502 no 4_554
C21 H25C 3.3456 no 4_554
C21 H31A 3.1687 no 2_655
C21 H31B 3.1687 no .
C22 H8 3.5485 no 4_554
C22 H25C 3.4204 no 4_554
C22 H26 3.0356 no 4_554
C22 H31A 3.5689 no 2_655
C22 H31B 3.5688 no .
C23 H7 3.3605 no 4_554
C24 H21 3.5991 no 2_655
C24 H24A 3.0915 no 2_655
C24 H24C 3.2161 no 2_655
C24 H25A 3.2361 no 3_656
C25 H24B 3.1599 no 3_656
C27 H7 3.4850 no 3_556
C27 H28A 3.1143 no 2_555
C28 H12B 3.1079 no 4_554
C28 H27B 3.3422 no 2_555
C28 H28A 3.1537 no 2_555
C31 H11B 3.3471 no 3_666
C31 H11B 3.3471 no 4_564
C32 H2 3.1418 no .
C32 H2 3.1418 no 2_555
C32 H3 3.4384 no .
C32 H3 3.4384 no 2_555
H2 Cl2 3.1333 no .
H2 C32 3.1418 no .
H2 H20 3.2623 no 2_655
H2 H32A 3.1867 no .
H2 H32A 2.6736 no 2_555
H2 H32B 2.6736 no .
H2 H32B 3.1867 no 2_555
H3 Cl1 3.2919 no 2_655
H3 Cl2 3.1827 no .
H3 C16 3.5382 no 4_565
H3 C18 3.3033 no 4_565
H3 C32 3.4384 no .
H3 H15 3.5767 no 2_555
H3 H16 2.7314 no 4_565
H3 H18 2.4114 no 4_565
H3 H19 2.9014 no 2_655
H3 H20 3.4665 no 2_655
H3 H32A 2.7896 no 2_555
H3 H32B 2.7896 no .
H7 Te1 3.1718 no 4_555
H7 P9 3.4209 no 4_555
H7 C23 3.3605 no 4_555
H7 C27 3.4850 no 3_556
H7 H23 2.7375 no 4_555
H7 H24A 2.7648 no 3_656
H7 H24C 3.1004 no 4_555
H7 H25B 3.5989 no 3_656
H7 H27A 3.3042 no 3_556
H7 H27B 3.0626 no 3_556
H7 H27C 3.5289 no 3_556
H7 H28A 3.5384 no 4_555
H8 Te1 3.2926 no 4_555
H8 C13 3.4343 no 4_555
H8 C22 3.5485 no 4_555
H8 H21 3.5074 no 4_555
H8 H24A 3.3845 no 3_656
H11A Cl2 3.1396 no 4_565
H11A C15 3.4398 no 2_555
H11A C16 3.0462 no 4_565
H11A C17 3.2621 no 4_565
H11A C18 3.2460 no 4_565
H11A H15 2.4987 no 2_555
H11A H16 2.7769 no 4_565
H11A H18 2.9956 no 4_565
H11B Cl1 3.0184 no 4_565
H11B C18 3.0560 no 4_565
H11B C19 3.3757 no 2_655
H11B C19 3.5950 no 4_565
H11B C31 3.3471 no 3_666
H11B H18 2.7146 no 4_565
H11B H19 2.5398 no 2_655
H11B H31A 3.0379 no 3_666
H11B H31B 3.0378 no 4_565
H12A Cl1 3.1298 no 3_666
H12A Cl1 3.4820 no 4_565
H12A H23 2.9879 no 4_555
H12A H25B 3.1915 no 3_656
H12A H28C 3.2544 no 4_555
H12B Cl2 3.1617 no 4_565
H12B C28 3.1079 no 4_555
H12B H15 3.3291 no 2_555
H12B H23 3.4983 no 4_555
H12B H27A 3.0107 no 3_556
H12B H27B 3.5431 no 3_556
H12B H28A 2.6242 no 4_555
H12B H28B 3.5525 no 4_555
H12B H28C 2.7589 no 4_555
H14 C1 2.9673 no 2_555
H14 C2 3.0707 no 2_555
H14 C3 3.2119 no 2_555
H14 C4 3.1737 no 2_555
H14 C5 3.0134 no 2_555
H14 C10 2.9829 no 2_555
H14 H27A 3.1431 no 4_554
H14 H32A 2.8062 no .
H14 H32B 2.8062 no 2_555
H15 C3 3.3785 no 2_555
H15 C4 3.0072 no 2_555
H15 C5 3.5442 no 2_555
H15 C11 3.0819 no 2_555
H15 C16 3.4716 no 3_565
H15 H3 3.5767 no 2_555
H15 H11A 2.4987 no 2_555
H15 H12B 3.3291 no 2_555
H15 H15 3.4784 no 3_565
H15 H16 2.9245 no 3_565
H15 H27A 3.2195 no 4_554
H15 H28B 3.4006 no 4_554
H15 H32A 3.2245 no .
H15 H32B 3.2245 no 2_555
H16 C3 3.3465 no 4_564
H16 C11 3.4993 no 4_564
H16 C15 3.5817 no 3_565
H16 H3 2.7314 no 4_564
H16 H11A 2.7769 no 4_564
H16 H15 2.9245 no 3_565
H16 H28B 2.8775 no 4_554
H16 H32A 3.2747 no 3_565
H16 H32B 3.2747 no 4_564
H18 Cl1 2.9769 no 3_665
H18 C3 3.1497 no 4_564
H18 C4 3.4219 no 4_564
H18 C11 3.1514 no 4_564
H18 H3 2.4114 no 4_564
H18 H11A 2.9956 no 4_564
H18 H11B 2.7146 no 4_564
H18 H19 2.8775 no 3_665
H18 H25C 3.5315 no 4_554
H19 Cl1 3.5044 no .
H19 C3 2.9482 no 2_655
H19 C4 2.9598 no 2_655
H19 C11 3.1766 no 2_655
H19 C18 3.5657 no 3_665
H19 H3 2.9014 no 2_655
H19 H11B 2.5398 no 2_655
H19 H18 2.8775 no 3_665
H19 H19 3.2484 no 3_665
H19 H25C 3.4334 no 4_554
H19 H31A 3.1597 no 2_655
H19 H31B 3.1598 no .
H20 C1 3.1841 no 2_655
H20 C2 2.9384 no 2_655
H20 C3 3.0854 no 2_655
H20 C4 3.4429 no 2_655
H20 C10 3.5184 no 2_655
H20 C21 3.4252 no 2_655
H20 H2 3.2623 no 2_655
H20 H3 3.4665 no 2_655
H20 H21 2.9034 no 2_655
H20 H24B 3.1523 no 2_655
H20 H24C 3.3393 no 2_655
H20 H25A 3.5590 no 4_554
H20 H31A 3.5258 no .
H20 H31A 3.1195 no 2_655
H20 H31B 3.1196 no .
H20 H31B 3.5257 no 2_655
H21 C20 3.5879 no 2_655
H21 C24 3.5991 no 2_655
H21 H8 3.5074 no 4_554
H21 H20 2.9034 no 2_655
H21 H21 3.2436 no 2_655
H21 H24A 3.3576 no 2_655
H21 H24B 3.4380 no 2_655
H21 H24C 3.4060 no 2_655
H21 H25A 3.5366 no 4_554
H23 C7 3.5194 no 4_554
H23 C12 3.5634 no 4_554
H23 H7 2.7375 no 4_554
H23 H12A 2.9879 no 4_554
H23 H12B 3.4983 no 4_554
H23 H24A 3.3087 no 2_655
H24A C7 3.0088 no 3_656
H24A C8 3.3847 no 3_656
H24A C24 3.0915 no 2_655
H24A H7 2.7648 no 3_656
H24A H8 3.3845 no 3_656
H24A H21 3.3576 no 2_655
H24A H23 3.3087 no 2_655
H24A H24A 2.7672 no 2_655
H24A H24C 2.6234 no 2_655
H24A H25A 3.1956 no 3_656
H24B C20 3.5844 no 2_655
H24B C25 3.1599 no 3_656
H24B H20 3.1523 no 2_655
H24B H21 3.4380 no 2_655
H24B H24B 3.5805 no 3_656
H24B H25A 2.4452 no 3_656
H24B H25B 3.0193 no 3_656
H24C C24 3.2161 no 2_655
H24C H7 3.1004 no 4_554
H24C H20 3.3393 no 2_655
H24C H21 3.4060 no 2_655
H24C H24A 2.6234 no 2_655
H24C H24C 2.9268 no 2_655
H25A C20 3.3692 no 4_555
H25A C21 3.3502 no 4_555
H25A C24 3.2361 no 3_656
H25A H20 3.5590 no 4_555
H25A H21 3.5366 no 4_555
H25A H24A 3.1956 no 3_656
H25A H24B 2.4452 no 3_656
H25A H25A 3.5445 no 3_656
H25B C5 3.3045 no 3_656
H25B C6 3.0340 no 3_656
H25B C7 3.2322 no 3_656
H25B C12 3.5457 no 3_656
H25B C19 3.5780 no 4_555
H25B C20 3.5430 no 4_555
H25B H7 3.5989 no 3_656
H25B H12A 3.1915 no 3_656
H25B H24B 3.0193 no 3_656
H25C C17 3.2850 no 4_555
H25C C18 3.0797 no 4_555
H25C C19 3.0165 no 4_555
H25C C20 3.1521 no 4_555
H25C C21 3.3456 no 4_555
H25C C22 3.4204 no 4_555
H25C H18 3.5315 no 4_555
H25C H19 3.4334 no 4_555
H26 C13 3.1614 no 4_555
H26 C14 3.3907 no 4_555
H26 C15 3.5295 no 4_555
H26 C16 3.4176 no 4_555
H26 C17 3.1597 no 4_555
H26 C22 3.0356 no 4_555
H27A C5 3.5733 no 3_556
H27A C6 3.0724 no 3_556
H27A C7 3.1155 no 3_556
H27A C12 3.5146 no 3_556
H27A C14 3.0848 no 4_555
H27A C15 3.1212 no 4_555
H27A H7 3.3042 no 3_556
H27A H12B 3.0107 no 3_556
H27A H14 3.1431 no 4_555
H27A H15 3.2195 no 4_555
H27A H28A 3.0755 no 2_555
H27B Te1 3.4805 no 2_555
H27B P9 3.5489 no 2_555
H27B C7 3.3214 no 3_556
H27B C28 3.3422 no 2_555
H27B H7 3.0626 no 3_556
H27B H12B 3.5431 no 3_556
H27B H27B 2.9521 no 2_555
H27B H28A 2.4274 no 2_555
H27C C7 3.4367 no 3_556
H27C C8 3.4980 no 3_556
H27C H7 3.5289 no 3_556
H27C H27C 2.7742 no 3_556
H28A C12 3.4891 no 4_554
H28A C27 3.1143 no 2_555
H28A C28 3.1537 no 2_555
H28A H7 3.5384 no 4_554
H28A H12B 2.6242 no 4_554
H28A H27A 3.0755 no 2_555
H28A H27B 2.4274 no 2_555
H28A H28A 2.5756 no 2_555
H28A H28B 3.0012 no 2_555
H28B Cl2 3.2812 no 1_545
H28B C15 3.2158 no 4_555
H28B C16 2.9010 no 4_555
H28B C17 3.4602 no 4_555
H28B H12B 3.5525 no 4_554
H28B H15 3.4006 no 4_555
H28B H16 2.8775 no 4_555
H28B H28A 3.0012 no 2_555
H28B H28B 3.5230 no 2_555
H28C Cl1 3.5153 no 2_645
H28C C12 3.4476 no 4_554
H28C H12A 3.2544 no 4_554
H28C H12B 2.7589 no 4_554
H31A C17 3.5730 no 2_655
H31A C18 3.2057 no 2_655
H31A C19 2.8247 no 2_655
H31A C20 2.7989 no 2_655
H31A C21 3.1687 no 2_655
H31A C22 3.5689 no 2_655
H31A H11B 3.0379 no 3_666
H31A H19 3.1597 no 2_655
H31A H20 3.5258 no .
H31A H20 3.1195 no 2_655
H31B C17 3.5730 no .
H31B C18 3.2057 no .
H31B C19 2.8247 no .
H31B C20 2.7989 no .
H31B C21 3.1687 no .
H31B C22 3.5688 no .
H31B H11B 3.0378 no 4_564
H31B H19 3.1598 no .
H31B H20 3.1196 no .
H31B H20 3.5257 no 2_655
H32A C2 2.8367 no 2_555
H32A C3 2.8809 no 2_555
H32A C14 2.9408 no .
H32A C15 3.1934 no .
H32A H2 3.1867 no .
H32A H2 2.6736 no 2_555
H32A H3 2.7896 no 2_555
H32A H14 2.8062 no .
H32A H15 3.2245 no .
H32A H16 3.2747 no 3_565
H32B C2 2.8367 no .
H32B C3 2.8809 no .
H32B C14 2.9408 no 2_555
H32B C15 3.1934 no 2_555
H32B H2 2.6736 no .
H32B H2 3.1867 no 2_555
H32B H3 2.7896 no .
H32B H14 2.8062 no 2_555
H32B H15 3.2245 no 2_555
H32B H16 3.2747 no 4_565

loop_
_geom_torsion_atom_site_label_1
_geom_torsion_atom_site_label_2
_geom_torsion_atom_site_label_3
_geom_torsion_atom_site_label_4
_geom_torsion
_geom_torsion_publ_flag
C1 Te1 C13 C14 -107.4(6) no
C1 Te1 C13 C22 80.7(6) no
C13 Te1 C1 C2 3.5(6) no
C13 Te1 C1 C10 179.6(6) no
C9 P9 C23 C24 -57.1(6) no
C9 P9 C23 C25 68.6(6) no
C23 P9 C9 C8 -76.6(7) no
C23 P9 C9 C10 101.5(6) no
C9 P9 C26 C27 66.3(5) no
C9 P9 C26 C28 -172.1(4) no
C26 P9 C9 C8 31.8(7) no
C26 P9 C9 C10 -150.1(6) no
C23 P9 C26 C27 173.0(5) no
C23 P9 C26 C28 -65.4(5) no
C26 P9 C23 C24 -165.9(5) no
C26 P9 C23 C25 -40.2(6) no
Te1 C1 C2 C3 175.3(5) no
Te1 C1 C10 C5 -172.8(5) no
Te1 C1 C10 C9 6.2(12) no
C2 C1 C10 C5 3.1(11) no
C2 C1 C10 C9 -177.8(7) no
C10 C1 C2 C3 -0.9(13) no
C1 C2 C3 C4 -1.5(13) no
C2 C3 C4 C5 1.5(12) no
C2 C3 C4 C11 -179.4(7) no
C3 C4 C5 C6 -178.7(7) no
C3 C4 C5 C10 1.0(12) no
C3 C4 C11 C12 176.6(9) no
C5 C4 C11 C12 -4.3(9) no
C11 C4 C5 C6 2.1(9) no
C11 C4 C5 C10 -178.3(7) no
C4 C5 C6 C7 -179.4(7) no
C4 C5 C6 C12 1.1(9) no
C4 C5 C10 C1 -3.3(12) no
C4 C5 C10 C9 177.5(7) no
C6 C5 C10 C1 176.3(7) no
C6 C5 C10 C9 -2.9(12) no
C10 C5 C6 C7 1.0(13) no
C10 C5 C6 C12 -178.5(7) no
C5 C6 C7 C8 1.2(12) no
C5 C6 C12 C11 -3.7(9) no
C7 C6 C12 C11 176.9(9) no
C12 C6 C7 C8 -179.4(8) no
C6 C7 C8 C9 -1.4(13) no
C7 C8 C9 P9 177.4(7) no
C7 C8 C9 C10 -0.6(13) no
P9 C9 C10 C1 5.5(12) no
P9 C9 C10 C5 -175.5(5) no
C8 C9 C10 C1 -176.4(8) no
C8 C9 C10 C5 2.6(12) no
C4 C11 C12 C6 4.7(9) no
Te1 C13 C14 C15 -172.6(5) no
Te1 C13 C22 C17 171.3(5) no
Te1 C13 C22 C21 -8.3(11) no
C14 C13 C22 C17 -0.4(12) no
C14 C13 C22 C21 -180.0(7) no
C22 C13 C14 C15 -0.6(13) no
C13 C14 C15 C16 1.0(13) no
C14 C15 C16 C17 -0.4(13) no
C15 C16 C17 C18 179.6(7) no
C15 C16 C17 C22 -0.7(12) no
C16 C17 C18 C19 179.9(7) no
C16 C17 C22 C13 1.0(11) no
C16 C17 C22 C21 -179.3(7) no
C18 C17 C22 C13 -179.3(7) no
C18 C17 C22 C21 0.4(11) no
C22 C17 C18 C19 0.2(12) no
C17 C18 C19 C20 -0.5(13) no
C18 C19 C20 C21 0.0(14) no
C19 C20 C21 C22 0.6(14) no
C20 C21 C22 C13 178.8(8) no
C20 C21 C22 C17 -0.8(12) no
